data_7003226
loop_
_publ_author_name
'Huang, Yong-Qing'
'Shen, Zhong-Liang'
'Okamura, Taka-aki'
'Wang, Yan'
'Wang, Xiao-Feng'
'Sun, Wei-Yin'
'Yu, Jin-Quan'
'Ueyama, Norikazu'

_publ_section_title
;
 Silver(i) complexes with oxazoline-containing tripodal ligands:
 structure variation via counter anions and reaction conditions
;
_journal_issue 2
_journal_name_full 'Dalton Transactions'
_journal_page_first 204
_journal_page_last 213
_journal_paper_doi 10.1039/b714502k
_journal_year 2008
_chemical_formula_moiety 'C36 H39 Ag3 Cl3 N9 O18'
_chemical_formula_sum 'C36 H39 Ag3 Cl3 N9 O18'
_chemical_formula_weight 1315.72
_chemical_name_systematic
;
?
;
_space_group_IT_number 161
_symmetry_cell_setting trigonal
_symmetry_space_group_name_Hall 'R 3 -2"c'
_symmetry_space_group_name_H-M 'R 3 c :H'
_atom_sites_solution_hydrogens geom
_atom_sites_solution_primary direct
_atom_sites_solution_secondary difmap
_audit_creation_method SHELXL-97
_cell_angle_alpha 90.00
_cell_angle_beta 90.00
_cell_angle_gamma 120.00
_cell_formula_units_Z 6
_cell_length_a 24.013(2)
_cell_length_b 24.013(2)
_cell_length_c 14.319(2)
_cell_measurement_reflns_used 3342
_cell_measurement_temperature 293(2)
_cell_measurement_theta_max 20.95
_cell_measurement_theta_min 2.94
_cell_volume 7150.5(13)
_computing_cell_refinement 'SAINT (Bruker, 2001)'
_computing_data_collection 'SMART (Bruker, 2001)'
_computing_data_reduction 'SAINT (Bruker, 2001)'
_computing_structure_refinement 'SHELXL-97 (Sheldrick, 1997)'
_computing_structure_solution 'SHELXS-97 (Sheldrick, 1990)'
_diffrn_ambient_temperature 293(2)
_diffrn_measured_fraction_theta_full 0.998
_diffrn_measured_fraction_theta_max 0.998
_diffrn_measurement_device_type 'Bruker Smart Apex CCD'
_diffrn_measurement_method 'phi and omega scans'
_diffrn_radiation_monochromator graphite
_diffrn_radiation_source 'fine-focus sealed tube'
_diffrn_radiation_type MoK\a
_diffrn_radiation_wavelength 0.71073
_diffrn_reflns_av_R_equivalents 0.0476
_diffrn_reflns_av_sigmaI/netI 0.0490
_diffrn_reflns_limit_h_max 30
_diffrn_reflns_limit_h_min -29
_diffrn_reflns_limit_k_max 27
_diffrn_reflns_limit_k_min -31
_diffrn_reflns_limit_l_max 18
_diffrn_reflns_limit_l_min -16
_diffrn_reflns_number 13663
_diffrn_reflns_theta_full 27.50
_diffrn_reflns_theta_max 27.50
_diffrn_reflns_theta_min 1.70
_exptl_absorpt_coefficient_mu 1.470
_exptl_absorpt_correction_T_max 0.9170
_exptl_absorpt_correction_T_min 0.5389
_exptl_absorpt_correction_type multi-scan
_exptl_absorpt_process_details 'SADABS(Bruker, 2001)'
_exptl_crystal_colour colorless
_exptl_crystal_density_diffrn 1.833
_exptl_crystal_density_method 'not measured'
_exptl_crystal_description NEEDLE
_exptl_crystal_F_000 3924
_exptl_crystal_size_max 0.48
_exptl_crystal_size_mid 0.08
_exptl_crystal_size_min 0.06
_refine_diff_density_max 1.064
_refine_diff_density_min -0.481
_refine_diff_density_rms 0.137
_refine_ls_abs_structure_details 'Flack H D (1983), Acta Cryst. A39, 876-881'
_refine_ls_abs_structure_Flack 0.01(8)
_refine_ls_extinction_method none
_refine_ls_goodness_of_fit_ref 1.196
_refine_ls_hydrogen_treatment constr
_refine_ls_matrix_type full
_refine_ls_number_parameters 183
_refine_ls_number_reflns 3425
_refine_ls_number_restraints 1
_refine_ls_restrained_S_all 1.196
_refine_ls_R_factor_all 0.0869
_refine_ls_R_factor_gt 0.0769
_refine_ls_shift/su_max 0.000
_refine_ls_shift/su_mean 0.000
_refine_ls_structure_factor_coef Fsqd
_refine_ls_weighting_details 'calc w=1/[\s^2^(Fo^2^)+(0.0942P)^2^+29.5321P] where P=(Fo^2^+2Fc^2^)/3'
_refine_ls_weighting_scheme calc
_refine_ls_wR_factor_gt 0.1855
_refine_ls_wR_factor_ref 0.1916
_reflns_number_gt 3003
_reflns_number_total 3425
_reflns_threshold_expression >2sigma(I)
_cod_data_source_file b714502k.txt
_cod_data_source_block 7
_cod_original_cell_volume 7150.5(12)
_cod_original_sg_symbol_H-M R3C
_cod_database_code 7003226

loop_
_symmetry_equiv_pos_as_xyz
'x, y, z'
'-y, x-y, z'
'-x+y, -x, z'
'-y, -x, z+1/2'
'-x+y, y, z+1/2'
'x, x-y, z+1/2'
'x+2/3, y+1/3, z+1/3'
'-y+2/3, x-y+1/3, z+1/3'
'-x+y+2/3, -x+1/3, z+1/3'
'-y+2/3, -x+1/3, z+5/6'
'-x+y+2/3, y+1/3, z+5/6'
'x+2/3, x-y+1/3, z+5/6'
'x+1/3, y+2/3, z+2/3'
'-y+1/3, x-y+2/3, z+2/3'
'-x+y+1/3, -x+2/3, z+2/3'
'-y+1/3, -x+2/3, z+7/6'
'-x+y+1/3, y+2/3, z+7/6'
'x+1/3, x-y+2/3, z+7/6'

loop_
_atom_site_label
_atom_site_type_symbol
_atom_site_fract_x
_atom_site_fract_y
_atom_site_fract_z
_atom_site_U_iso_or_equiv
_atom_site_adp_type
_atom_site_occupancy
_atom_site_symmetry_multiplicity
_atom_site_calc_flag
_atom_site_refinement_flags
_atom_site_disorder_assembly
_atom_site_disorder_group
Ag1 Ag 0.81556(4) 0.96362(4) -0.09415(8) 0.0595(3) Uani 1 1 d . . .
Cl1 Cl 0.71031(12) 0.83339(12) -0.2540(2) 0.0595(6) Uani 1 1 d . . .
O1 O 0.8627(4) 0.8420(4) 0.0776(7) 0.066(2) Uani 1 1 d . . .
O2 O 0.9604(4) 1.1253(4) -0.2569(8) 0.077(3) Uani 1 1 d . . .
O3 O 0.6629(8) 0.8259(8) -0.3139(11) 0.135(5) Uiso 1 1 d . . .
O4 O 0.7055(9) 0.8677(9) -0.1774(16) 0.165(6) Uiso 1 1 d . . .
O5 O 0.7053(6) 0.7761(7) -0.2170(9) 0.114(4) Uiso 1 1 d . . .
O6 O 0.7703(10) 0.8847(10) -0.2709(16) 0.184(8) Uiso 1 1 d . . .
N1 N 0.8231(4) 0.8926(4) -0.0082(6) 0.0496(18) Uani 1 1 d . . .
N2 N 0.8755(4) 1.0483(4) -0.1823(7) 0.0529(19) Uani 1 1 d . . .
N3 N 0.7420(9) 0.9877(8) -0.0296(11) 0.106(4) Uani 1 1 d . . .
C1 C 0.9489(4) 1.0124(5) 0.0356(6) 0.046(2) Uani 1 1 d . . .
H1A H 0.9149 1.0203 0.0415 0.056 Uiso 1 1 calc R . .
C2 C 0.9369(4) 0.9483(5) 0.0311(6) 0.045(2) Uani 1 1 d . . .
C3 C 0.8710(5) 0.8934(4) 0.0315(7) 0.046(2) Uani 1 1 d . . .
C4 C 0.7674(6) 0.8269(5) 0.0103(9) 0.066(3) Uani 1 1 d . . .
H4A H 0.7326 0.8295 0.0403 0.079 Uiso 1 1 calc R . .
H4B H 0.7516 0.8028 -0.0474 0.079 Uiso 1 1 calc R . .
C5 C 0.7934(6) 0.7966(7) 0.0723(16) 0.099(5) Uani 1 1 d . . .
H5A H 0.7851 0.7557 0.0470 0.118 Uiso 1 1 calc R . .
H5B H 0.7740 0.7894 0.1338 0.118 Uiso 1 1 calc R . .
C6 C 0.9334(4) 0.9657(4) -0.2218(6) 0.0366(16) Uani 1 1 d . . .
H6A H 0.8888 0.9426 -0.2258 0.044 Uiso 1 1 calc R . .
C7 C 0.9656(4) 1.0316(4) -0.2188(5) 0.0345(16) Uani 1 1 d . . .
C8 C 0.9305(4) 1.0680(5) -0.2173(7) 0.045(2) Uani 1 1 d . . .
C9 C 0.8609(6) 1.1008(5) -0.1961(11) 0.071(3) Uani 1 1 d . . .
H9A H 0.8540 1.1158 -0.1367 0.086 Uiso 1 1 calc R . .
H9B H 0.8228 1.0864 -0.2345 0.086 Uiso 1 1 calc R . .
C10 C 0.9187(6) 1.1525(7) -0.2441(12) 0.080 Uani 1 1 d . . .
H10A H 0.9072 1.1631 -0.3038 0.096 Uiso 1 1 calc R . .
H10B H 0.9395 1.1910 -0.2059 0.096 Uiso 1 1 calc R . .
C11 C 0.7165(7) 1.0017(7) 0.0293(11) 0.077(3) Uani 1 1 d . . .
C12 C 0.6855(6) 1.0160(7) 0.1001(10) 0.072(3) Uani 1 1 d . . .
H12A H 0.6424 1.0029 0.0810 0.108 Uiso 1 1 calc R . .
H12B H 0.7085 1.0614 0.1119 0.108 Uiso 1 1 calc R . .
H12C H 0.6845 0.9934 0.1560 0.108 Uiso 1 1 calc R . .

loop_
_atom_site_aniso_label
_atom_site_aniso_U_11
_atom_site_aniso_U_22
_atom_site_aniso_U_33
_atom_site_aniso_U_23
_atom_site_aniso_U_13
_atom_site_aniso_U_12
Ag1 0.0568(5) 0.0589(5) 0.0694(5) 0.0068(4) 0.0037(4) 0.0338(4)
Cl1 0.0435(12) 0.0532(13) 0.0758(16) 0.0015(12) -0.0045(11) 0.0199(11)
O1 0.056(4) 0.051(4) 0.084(6) 0.019(4) -0.001(4) 0.020(3)
O2 0.049(4) 0.040(4) 0.135(9) 0.024(5) 0.003(4) 0.018(3)
N1 0.037(4) 0.051(4) 0.055(5) 0.004(4) 0.008(3) 0.018(3)
N2 0.053(5) 0.043(4) 0.065(5) -0.003(4) -0.006(4) 0.026(4)
N3 0.128(12) 0.114(10) 0.109(11) -0.005(8) 0.007(9) 0.087(10)
C1 0.045(5) 0.063(6) 0.037(4) -0.011(4) -0.003(4) 0.030(4)
C2 0.048(5) 0.056(5) 0.033(4) 0.008(4) 0.003(4) 0.027(4)
C3 0.047(5) 0.043(5) 0.046(5) 0.002(4) 0.012(4) 0.022(4)
C4 0.059(6) 0.052(6) 0.073(8) 0.005(5) 0.008(5) 0.018(5)
C5 0.050(7) 0.063(8) 0.161(16) 0.041(9) 0.017(8) 0.012(6)
C6 0.032(4) 0.037(4) 0.040(4) -0.001(3) -0.003(3) 0.016(3)
C7 0.035(4) 0.039(4) 0.030(4) 0.005(3) 0.000(3) 0.019(3)
C8 0.043(5) 0.050(5) 0.048(5) -0.005(4) -0.016(4) 0.028(4)
C9 0.058(6) 0.057(6) 0.116(11) 0.001(6) 0.001(6) 0.042(5)
C10 0.055 0.064 0.131 0.027 -0.006 0.038
C11 0.071(8) 0.077(8) 0.087(9) 0.004(7) -0.006(7) 0.040(7)
C12 0.069(7) 0.089(9) 0.067(8) -0.006(6) 0.007(6) 0.046(7)

loop_
_atom_type_symbol
_atom_type_description
_atom_type_scat_dispersion_real
_atom_type_scat_dispersion_imag
_atom_type_scat_source
C C 0.0033 0.0016 'International Tables Vol C Tables 4.2.6.8 and 6.1.1.4'
H H 0.0000 0.0000 'International Tables Vol C Tables 4.2.6.8 and 6.1.1.4'
N N 0.0061 0.0033 'International Tables Vol C Tables 4.2.6.8 and 6.1.1.4'
O O 0.0106 0.0060 'International Tables Vol C Tables 4.2.6.8 and 6.1.1.4'
Cl Cl 0.1484 0.1585 'International Tables Vol C Tables 4.2.6.8 and 6.1.1.4'
Ag Ag -0.8971 1.1015 'International Tables Vol C Tables 4.2.6.8 and 6.1.1.4'

loop_
_geom_angle_atom_site_label_1
_geom_angle_atom_site_label_2
_geom_angle_atom_site_label_3
_geom_angle
_geom_angle_site_symmetry_1
_geom_angle_site_symmetry_3
_geom_angle_publ_flag
N1 Ag1 N2 140.4(3) . . ?
N1 Ag1 N3 110.1(4) . . ?
N2 Ag1 N3 103.1(4) . . ?
O3 Cl1 O6 116.1(11) . . ?
O3 Cl1 O4 104.9(11) . . ?
O6 Cl1 O4 88.2(12) . . ?
O3 Cl1 O5 116.5(9) . . ?
O6 Cl1 O5 118.6(11) . . ?
O4 Cl1 O5 106.6(10) . . ?
C3 O1 C5 104.7(9) . . ?
C8 O2 C10 106.1(9) . . ?
C3 N1 C4 105.1(8) . . ?
C3 N1 Ag1 131.8(6) . . ?
C4 N1 Ag1 123.0(7) . . ?
C8 N2 C9 106.0(9) . . ?
C8 N2 Ag1 130.6(7) . . ?
C9 N2 Ag1 122.5(8) . . ?
C11 N3 Ag1 157.6(14) . . ?
C2 C1 C2 119.7(9) 3_675 . ?
C2 C1 H1A 120.1 3_675 . ?
C2 C1 H1A 120.1 . . ?
C1 C2 C1 119.9(9) 2_765 . ?
C1 C2 C3 118.7(9) 2_765 . ?
C1 C2 C3 121.1(8) . . ?
N1 C3 O1 119.6(8) . . ?
N1 C3 C2 124.8(9) . . ?
O1 C3 C2 115.6(9) . . ?
C5 C4 N1 104.6(10) . . ?
C5 C4 H4A 110.8 . . ?
N1 C4 H4A 110.8 . . ?
C5 C4 H4B 110.8 . . ?
N1 C4 H4B 110.8 . . ?
H4A C4 H4B 108.9 . . ?
C4 C5 O1 105.6(10) . . ?
C4 C5 H5A 110.6 . . ?
O1 C5 H5A 110.6 . . ?
C4 C5 H5B 110.6 . . ?
O1 C5 H5B 110.6 . . ?
H5A C5 H5B 108.8 . . ?
C7 C6 C7 119.1(8) . 2_765 ?
C7 C6 H6A 120.4 . . ?
C7 C6 H6A 120.4 2_765 . ?
C6 C7 C6 120.7(8) . 3_675 ?
C6 C7 C8 121.4(8) . . ?
C6 C7 C8 117.8(7) 3_675 . ?
N2 C8 O2 118.8(8) . . ?
N2 C8 C7 125.3(9) . . ?
O2 C8 C7 115.8(8) . . ?
N2 C9 C10 104.7(9) . . ?
N2 C9 H9A 110.8 . . ?
C10 C9 H9A 110.8 . . ?
N2 C9 H9B 110.8 . . ?
C10 C9 H9B 110.8 . . ?
H9A C9 H9B 108.9 . . ?
O2 C10 C9 104.3(9) . . ?
O2 C10 H10A 110.9 . . ?
C9 C10 H10A 110.9 . . ?
O2 C10 H10B 110.9 . . ?
C9 C10 H10B 110.9 . . ?
H10A C10 H10B 108.9 . . ?
N3 C11 C12 178.0(16) . . ?
C11 C12 H12A 109.5 . . ?
C11 C12 H12B 109.5 . . ?
H12A C12 H12B 109.5 . . ?
C11 C12 H12C 109.5 . . ?
H12A C12 H12C 109.5 . . ?
H12B C12 H12C 109.5 . . ?

loop_
_geom_bond_atom_site_label_1
_geom_bond_atom_site_label_2
_geom_bond_distance
_geom_bond_site_symmetry_2
_geom_bond_publ_flag
Ag1 N1 2.183(8) . ?
Ag1 N2 2.207(9) . ?
Ag1 N3 2.308(15) . ?
Cl1 O3 1.365(16) . ?
Cl1 O6 1.37(2) . ?
Cl1 O4 1.41(2) . ?
Cl1 O5 1.421(15) . ?
O1 C3 1.324(13) . ?
O1 C5 1.465(15) . ?
O2 C8 1.319(13) . ?
O2 C10 1.454(14) . ?
N1 C3 1.274(13) . ?
N1 C4 1.496(13) . ?
N2 C8 1.263(13) . ?
N2 C9 1.481(12) . ?
N3 C11 1.19(2) . ?
C1 C2 1.382(14) 3_675 ?
C1 C2 1.420(14) . ?
C1 H1A 0.9300 . ?
C2 C1 1.382(14) 2_765 ?
C2 C3 1.467(14) . ?
C4 C5 1.47(2) . ?
C4 H4A 0.9700 . ?
C4 H4B 0.9700 . ?
C5 H5A 0.9700 . ?
C5 H5B 0.9700 . ?
C6 C7 1.372(12) . ?
C6 C7 1.388(12) 2_765 ?
C6 H6A 0.9300 . ?
C7 C6 1.388(12) 3_675 ?
C7 C8 1.487(11) . ?
C9 C10 1.489(18) . ?
C9 H9A 0.9700 . ?
C9 H9B 0.9700 . ?
C10 H10A 0.9700 . ?
C10 H10B 0.9700 . ?
C11 C12 1.40(2) . ?
C12 H12A 0.9600 . ?
C12 H12B 0.9600 . ?
C12 H12C 0.9600 . ?

loop_
_geom_torsion_atom_site_label_1
_geom_torsion_atom_site_label_2
_geom_torsion_atom_site_label_3
_geom_torsion_atom_site_label_4
_geom_torsion
_geom_torsion_site_symmetry_1
_geom_torsion_site_symmetry_2
_geom_torsion_site_symmetry_3
_geom_torsion_site_symmetry_4
_geom_torsion_publ_flag
N2 Ag1 N1 C3 21.8(12) . . . . ?
N3 Ag1 N1 C3 -123.4(10) . . . . ?
N2 Ag1 N1 C4 -154.1(7) . . . . ?
N3 Ag1 N1 C4 60.7(9) . . . . ?
N1 Ag1 N2 C8 15.9(12) . . . . ?
N3 Ag1 N2 C8 162.5(10) . . . . ?
N1 Ag1 N2 C9 -151.9(8) . . . . ?
N3 Ag1 N2 C9 -5.3(10) . . . . ?
N1 Ag1 N3 C11 48(4) . . . . ?
N2 Ag1 N3 C11 -110(4) . . . . ?
C2 C1 C2 C1 9.1(18) 3_675 . . 2_765 ?
C2 C1 C2 C3 -177.3(6) 3_675 . . . ?
C4 N1 C3 O1 -1.0(13) . . . . ?
Ag1 N1 C3 O1 -177.4(7) . . . . ?
C4 N1 C3 C2 179.2(9) . . . . ?
Ag1 N1 C3 C2 2.8(15) . . . . ?
C5 O1 C3 N1 -3.3(16) . . . . ?
C5 O1 C3 C2 176.6(11) . . . . ?
C1 C2 C3 N1 -150.0(10) 2_765 . . . ?
C1 C2 C3 N1 36.3(14) . . . . ?
C1 C2 C3 O1 30.2(13) 2_765 . . . ?
C1 C2 C3 O1 -143.5(9) . . . . ?
C3 N1 C4 C5 4.8(14) . . . . ?
Ag1 N1 C4 C5 -178.4(11) . . . . ?
N1 C4 C5 O1 -6.5(17) . . . . ?
C3 O1 C5 C4 6.0(17) . . . . ?
C7 C6 C7 C6 6.2(16) 2_765 . . 3_675 ?
C7 C6 C7 C8 -177.1(6) 2_765 . . . ?
C9 N2 C8 O2 -1.1(14) . . . . ?
Ag1 N2 C8 O2 -170.5(8) . . . . ?
C9 N2 C8 C7 179.3(9) . . . . ?
Ag1 N2 C8 C7 9.9(15) . . . . ?
C10 O2 C8 N2 2.5(15) . . . . ?
C10 O2 C8 C7 -177.9(10) . . . . ?
C6 C7 C8 N2 30.1(14) . . . . ?
C6 C7 C8 N2 -153.1(9) 3_675 . . . ?
C6 C7 C8 O2 -149.5(9) . . . . ?
C6 C7 C8 O2 27.3(12) 3_675 . . . ?
C8 N2 C9 C10 -0.7(14) . . . . ?
Ag1 N2 C9 C10 169.7(9) . . . . ?
C8 O2 C10 C9 -2.5(15) . . . . ?
N2 C9 C10 O2 1.9(15) . . . . ?
Ag1 N3 C11 C12 -71(48) . . . . ?
